data_4089548
loop_
_publ_author_name
'Suseno, Sandy'
'Agapie, Theodor'

_publ_section_title
;
 Intramolecular Arene C-H to C-P Functionalization Mediated by Ni(II) and
 Pd(II).
;
_journal_issue 11
_journal_name_full Organometallics
_journal_page_first 3161
_journal_paper_doi 10.1021/om400424a
_journal_volume 32
_journal_year 2013
_chemical_formula_moiety '2(C57 H87 Ni P3), 4(C F3 O3 S), C6 H6, C4 H8 O'
_chemical_formula_sum 'C128 H188 F12 Ni2 O13 P6 S4'
_chemical_formula_weight 2594.26
_space_group_IT_number 4
_space_group_name_Hall 'P 2yb'
_space_group_name_H-M_alt 'P 1 21 1'
_symmetry_cell_setting monoclinic
_symmetry_space_group_name_Hall 'P 2yb'
_symmetry_space_group_name_H-M 'P 1 21 1'
_atom_sites_solution_hydrogens geom
_atom_sites_solution_primary direct
_atom_sites_solution_secondary difmap
_audit_creation_method SHELXL-97
_cell_angle_alpha 90.00
_cell_angle_beta 103.125(2)
_cell_angle_gamma 90.00
_cell_formula_units_Z 2
_cell_length_a 15.2622(7)
_cell_length_b 20.3413(9)
_cell_length_c 23.5270(10)
_cell_measurement_reflns_used 9753
_cell_measurement_temperature 100(2)
_cell_measurement_theta_max 31.17
_cell_measurement_theta_min 2.47
_cell_volume 7113.2(5)
_computing_cell_refinement 'Bruker SMART'
_computing_data_collection 'Bruker SMART'
_computing_data_reduction 'Bruker SAINT'
_computing_molecular_graphics 'Bruker SHELXTL'
_computing_publication_material 'Bruker SHELXTL'
_computing_structure_refinement 'SHELXL-97 (Sheldrick, 1997)'
_computing_structure_solution 'SHELXS-97 (Sheldrick, 1990)'
_diffrn_ambient_temperature 100(2)
_diffrn_measured_fraction_theta_full 0.999
_diffrn_measured_fraction_theta_max 0.969
_diffrn_measurement_device_type 'CCD area detector'
_diffrn_measurement_method 'phi and omega scans'
_diffrn_radiation_monochromator graphite
_diffrn_radiation_source 'fine-focus sealed tube'
_diffrn_radiation_type MoK\a
_diffrn_radiation_wavelength 0.71073
_diffrn_reflns_av_R_equivalents 0.0681
_diffrn_reflns_av_sigmaI/netI 0.0868
_diffrn_reflns_limit_h_max 25
_diffrn_reflns_limit_h_min -25
_diffrn_reflns_limit_k_max 34
_diffrn_reflns_limit_k_min -34
_diffrn_reflns_limit_l_max 40
_diffrn_reflns_limit_l_min -39
_diffrn_reflns_number 255343
_diffrn_reflns_theta_full 25.00
_diffrn_reflns_theta_max 37.44
_diffrn_reflns_theta_min 1.70
_exptl_absorpt_coefficient_mu 0.460
_exptl_absorpt_correction_T_max 0.9685
_exptl_absorpt_correction_T_min 0.8630
_exptl_absorpt_correction_type multi-scan
_exptl_absorpt_process_details sadabs
_exptl_crystal_colour red
_exptl_crystal_density_diffrn 1.211
_exptl_crystal_density_method 'not measured'
_exptl_crystal_description plate
_exptl_crystal_F_000 2756
_exptl_crystal_size_max 0.33
_exptl_crystal_size_mid 0.29
_exptl_crystal_size_min 0.07
_platon_squeeze_details
;
;
_refine_diff_density_max 2.386
_refine_diff_density_min -1.943
_refine_diff_density_rms 0.099
_refine_ls_abs_structure_details 'Flack H D (1983), Acta Cryst. A39, 876-881'
_refine_ls_abs_structure_Flack 0.081(5)
_refine_ls_extinction_method none
_refine_ls_goodness_of_fit_ref 0.985
_refine_ls_hydrogen_treatment constr
_refine_ls_matrix_type full
_refine_ls_number_parameters 1537
_refine_ls_number_reflns 70848
_refine_ls_number_restraints 13
_refine_ls_restrained_S_all 0.985
_refine_ls_R_factor_all 0.0913
_refine_ls_R_factor_gt 0.0618
_refine_ls_shift/su_max 0.001
_refine_ls_shift/su_mean 0.000
_refine_ls_structure_factor_coef Fsqd
_refine_ls_weighting_details 'calc w=1/[\s^2^(Fo^2^)+(0.0950P)^2^+0.0000P] where P=(Fo^2^+2Fc^2^)/3'
_refine_ls_weighting_scheme calc
_refine_ls_wR_factor_gt 0.1522
_refine_ls_wR_factor_ref 0.1647
_reflns_number_gt 49827
_reflns_number_total 70848
_reflns_threshold_expression >2sigma(I)
_cod_data_source_file sds26-sr.cif
_cod_data_source_block sds26-sr
_cod_depositor_comments
;
The following automatic conversions were performed:

data item '_symmetry_cell_setting' value 'Monoclinic' was changed to
'monoclinic' in accordance with the
/home/saulius/struct/COD-crude-data/automatic-downloads/DataCite-retrospective/ACS/depositions/lib/dictionaries/cif_core.dic
dictionary named 'cif_core.dic' version 2.4.2 last updated on
2011-04-26.

Automatic conversion script
Id: cif_fix_values 6909 2019-04-08 15:41:33Z antanas 
;
_cod_original_sg_symbol_H-M P2(1)
_cod_database_code 4089548

loop_
_symmetry_equiv_pos_as_xyz
'x, y, z'
'-x, y+1/2, -z'

loop_
_atom_site_label
_atom_site_type_symbol
_atom_site_fract_x
_atom_site_fract_y
_atom_site_fract_z
_atom_site_U_iso_or_equiv
_atom_site_adp_type
_atom_site_occupancy
_atom_site_symmetry_multiplicity
_atom_site_calc_flag
_atom_site_refinement_flags
_atom_site_disorder_assembly
_atom_site_disorder_group
Ni1 Ni -0.017127(18) 0.549766(14) 0.395871(11) 0.01343(5) Uani 1 1 d . . .
Ni2 Ni 0.496249(18) 0.955505(14) 0.107648(11) 0.01324(5) Uani 1 1 d . . .
C1 C -0.00791(13) 0.56066(10) 0.31060(9) 0.0137(3) Uani 1 1 d . . .
C2 C 0.05777(14) 0.51651(10) 0.34049(9) 0.0142(3) Uani 1 1 d . . .
H30 H 0.1231 0.5279 0.3474 0.017 Uiso 1 1 calc R . .
C3 C 0.02999(13) 0.45999(10) 0.36714(8) 0.0135(3) Uani 1 1 d . . .
C4 C -0.05919(13) 0.42820(10) 0.33814(8) 0.0126(3) Uani 1 1 d . . .
H26 H -0.0820 0.4045 0.3691 0.015 Uiso 1 1 calc R . .
C5 C -0.12873(13) 0.47997(10) 0.31188(9) 0.0129(3) Uani 1 1 d . . .
C6 C -0.10249(13) 0.54060(10) 0.29850(9) 0.0129(3) Uani 1 1 d . . .
H28 H -0.1498 0.5744 0.2837 0.015 Uiso 1 1 calc R . .
C7 C 0.47195(13) 0.88168(10) 0.22307(9) 0.0139(3) Uani 1 1 d . . .
C8 C 0.49789(14) 0.81836(10) 0.20979(9) 0.0158(4) Uani 1 1 d . . .
C9 C 0.46806(17) 0.76572(12) 0.23805(11) 0.0227(4) Uani 1 1 d . . .
H9 H 0.4845 0.7223 0.2297 0.027 Uiso 1 1 calc R . .
C10 C 0.41467(18) 0.77475(13) 0.27833(12) 0.0258(5) Uani 1 1 d . . .
H10 H 0.3965 0.7376 0.2973 0.031 Uiso 1 1 calc R . .
C11 C 0.38737(16) 0.83756(12) 0.29129(11) 0.0213(4) Uani 1 1 d . . .
C12 C 0.41781(14) 0.89034(11) 0.26241(10) 0.0175(4) Uani 1 1 d . . .
H12 H 0.4006 0.9337 0.2702 0.021 Uiso 1 1 calc R . .
C13 C 0.39394(13) 1.09075(10) 0.10944(9) 0.0141(3) Uani 1 1 d . . .
C14 C 0.39983(14) 1.11335(10) 0.05419(9) 0.0157(4) Uani 1 1 d . . .
C15 C 0.33404(15) 1.15624(12) 0.02515(10) 0.0201(4) Uani 1 1 d . . .
H15 H 0.3363 1.1711 -0.0128 0.024 Uiso 1 1 calc R . .
C16 C 0.26505(15) 1.17797(12) 0.04994(11) 0.0228(4) Uani 1 1 d . . .
H16 H 0.2220 1.2081 0.0290 0.027 Uiso 1 1 calc R . .
C17 C 0.25747(14) 1.15654(11) 0.10494(11) 0.0190(4) Uani 1 1 d . . .
C18 C 0.32225(14) 1.11131(11) 0.13361(9) 0.0166(4) Uani 1 1 d . . .
H18 H 0.3175 1.0942 0.1703 0.020 Uiso 1 1 calc R . .
C19 C 0.71978(13) 1.03564(9) 0.20899(8) 0.0120(3) Uani 1 1 d . . .
C20 C 0.74727(13) 1.09572(10) 0.23533(8) 0.0126(3) Uani 1 1 d . . .
C21 C 0.83963(14) 1.10634(11) 0.25645(9) 0.0162(4) Uani 1 1 d . . .
H21 H 0.8593 1.1466 0.2757 0.019 Uiso 1 1 calc R . .
C22 C 0.90242(14) 1.06039(11) 0.25018(10) 0.0188(4) Uani 1 1 d . . .
H22 H 0.9645 1.0693 0.2652 0.023 Uiso 1 1 calc R . .
C23 C 0.87612(14) 1.00004(11) 0.22169(9) 0.0161(4) Uani 1 1 d . . .
C24 C 0.78527(14) 0.98877(11) 0.20221(9) 0.0152(3) Uani 1 1 d . . .
H24 H 0.7659 0.9482 0.1836 0.018 Uiso 1 1 calc R . .
C25 C 0.49889(13) 0.94105(9) 0.19446(8) 0.0121(3) Uani 1 1 d . . .
C26 C 0.43441(13) 0.98865(10) 0.16960(9) 0.0131(3) Uani 1 1 d . . .
H6 H 0.3729 0.9830 0.1704 0.016 Uiso 1 1 calc R . .
C27 C 0.46272(12) 1.04434(10) 0.14371(8) 0.0115(3) Uani 1 1 d . . .
C28 C 0.55618(13) 1.07193(9) 0.17019(8) 0.0113(3) Uani 1 1 d . . .
H4 H 0.5768 1.0965 0.1388 0.014 Uiso 1 1 calc R . .
C29 C 0.62321(13) 1.01832(10) 0.19150(8) 0.0117(3) Uani 1 1 d . . .
C30 C 0.59344(12) 0.95747(10) 0.20264(8) 0.0126(3) Uani 1 1 d . . .
H2 H 0.6367 0.9242 0.2164 0.015 Uiso 1 1 calc R . .
C31 C 0.01898(14) 0.61985(10) 0.28203(9) 0.0156(4) Uani 1 1 d . . .
C32 C -0.01558(16) 0.68253(11) 0.28997(9) 0.0182(4) Uani 1 1 d . . .
C33 C 0.01374(18) 0.73537(12) 0.26055(11) 0.0243(5) Uani 1 1 d . . .
H33 H -0.0077 0.7784 0.2653 0.029 Uiso 1 1 calc R . .
C34 C 0.07219(19) 0.72618(13) 0.22540(12) 0.0271(5) Uani 1 1 d . . .
H34 H 0.0902 0.7631 0.2061 0.033 Uiso 1 1 calc R . .
C35 C 0.10676(17) 0.66401(13) 0.21660(11) 0.0249(5) Uani 1 1 d . . .
C36 C 0.07920(15) 0.61187(11) 0.24643(10) 0.0192(4) Uani 1 1 d . . .
H36 H 0.1024 0.5692 0.2423 0.023 Uiso 1 1 calc R . .
C37 C 0.09999(14) 0.42021(10) 0.40587(9) 0.0153(3) Uani 1 1 d . . .
C38 C 0.09156(14) 0.40094(11) 0.46209(9) 0.0165(4) Uani 1 1 d . . .
C39 C 0.16198(17) 0.36569(12) 0.49676(10) 0.0224(4) Uani 1 1 d . . .
H39 H 0.1578 0.3530 0.5349 0.027 Uiso 1 1 calc R . .
C40 C 0.23693(17) 0.34880(13) 0.47748(12) 0.0266(5) Uani 1 1 d . . .
H40 H 0.2830 0.3242 0.5025 0.032 Uiso 1 1 calc R . .
C41 C 0.24771(16) 0.36658(12) 0.42214(12) 0.0252(5) Uani 1 1 d . A .
C42 C 0.17777(15) 0.40302(11) 0.38765(10) 0.0197(4) Uani 1 1 d . . .
H42 H 0.1835 0.4167 0.3500 0.024 Uiso 1 1 calc R . .
C43 C -0.22323(13) 0.45938(11) 0.29216(8) 0.0137(3) Uani 1 1 d . . .
C44 C -0.24566(14) 0.39694(10) 0.26806(9) 0.0149(3) Uani 1 1 d . . .
C45 C -0.33658(15) 0.38296(12) 0.24502(10) 0.0202(4) Uani 1 1 d . . .
H45 H -0.3530 0.3414 0.2273 0.024 Uiso 1 1 calc R . .
C46 C -0.40292(15) 0.42824(13) 0.24745(11) 0.0221(4) Uani 1 1 d . . .
H46 H -0.4641 0.4169 0.2320 0.027 Uiso 1 1 calc R . .
C47 C -0.38208(15) 0.49097(12) 0.27238(10) 0.0195(4) Uani 1 1 d . . .
C48 C -0.29196(14) 0.50487(11) 0.29356(9) 0.0161(3) Uani 1 1 d . . .
H48 H -0.2757 0.5471 0.3098 0.019 Uiso 1 1 calc R . .
C49 C 0.15657(18) 0.54279(13) 0.52560(11) 0.0275(5) Uani 1 1 d . . .
H49A H 0.1768 0.4971 0.5321 0.041 Uiso 1 1 calc R . .
H49B H 0.1984 0.5717 0.5520 0.041 Uiso 1 1 calc R . .
H49C H 0.1547 0.5552 0.4851 0.041 Uiso 1 1 calc R . .
C50 C 0.06235(18) 0.54959(14) 0.53753(11) 0.0275(5) Uani 1 1 d . . .
H50 H 0.0469 0.5973 0.5320 0.033 Uiso 1 1 calc R . .
C51 C -0.17750(14) 0.34324(11) 0.26576(9) 0.0163(4) Uani 1 1 d . . .
H51A H -0.1945 0.3214 0.2272 0.020 Uiso 1 1 calc R . .
H51B H -0.1812 0.3099 0.2958 0.020 Uiso 1 1 calc R . .
C52 C 0.94733(15) 0.95021(12) 0.21401(11) 0.0219(4) Uani 1 1 d . . .
C53 C 0.68360(13) 1.15138(10) 0.24206(9) 0.0136(3) Uani 1 1 d . . .
H53A H 0.6863 1.1855 0.2125 0.016 Uiso 1 1 calc R . .
H53B H 0.7052 1.1716 0.2810 0.016 Uiso 1 1 calc R . .
C54 C 0.18489(16) 1.18067(13) 0.13540(12) 0.0254(5) Uani 1 1 d . . .
C55 C 0.40569(19) 0.96824(16) -0.03319(11) 0.0311(6) Uani 1 1 d . . .
H55 H 0.4171 0.9198 -0.0308 0.037 Uiso 1 1 calc R . .
C56 C 0.60139(16) 1.00275(11) -0.00026(10) 0.0196(4) Uani 1 1 d . . .
H56 H 0.6082 0.9580 -0.0164 0.024 Uiso 1 1 calc R . .
C57 C 0.55285(15) 0.80706(11) 0.16552(10) 0.0170(4) Uani 1 1 d . . .
H57A H 0.5570 0.7592 0.1591 0.020 Uiso 1 1 calc R . .
H57B H 0.6146 0.8236 0.1813 0.020 Uiso 1 1 calc R . .
C58 C -0.45597(15) 0.54018(13) 0.27529(11) 0.0220(4) Uani 1 1 d . . .
C59 C 0.6092(2) 1.05313(14) -0.04669(12) 0.0304(5) Uani 1 1 d . . .
H59A H 0.6617 1.0429 -0.0625 0.046 Uiso 1 1 calc R . .
H59B H 0.6161 1.0971 -0.0293 0.046 Uiso 1 1 calc R . .
H59C H 0.5548 1.0518 -0.0782 0.046 Uiso 1 1 calc R . .
C60 C 0.31355(18) 0.97732(15) -0.01786(12) 0.0285(5) Uani 1 1 d . . .
H60A H 0.2690 0.9490 -0.0430 0.043 Uiso 1 1 calc R . .
H60B H 0.2947 1.0233 -0.0239 0.043 Uiso 1 1 calc R . .
H60C H 0.3183 0.9654 0.0231 0.043 Uiso 1 1 calc R . .
C61 C 0.49637(14) 1.19944(10) 0.22157(9) 0.0160(4) Uani 1 1 d . . .
H61 H 0.4330 1.1836 0.2161 0.019 Uiso 1 1 calc R . .
C62 C 0.55451(15) 1.07974(11) 0.29745(9) 0.0165(4) Uani 1 1 d . . .
H62 H 0.5713 1.0333 0.2909 0.020 Uiso 1 1 calc R . .
C63 C 0.06906(17) 0.70104(11) 0.43423(10) 0.0212(4) Uani 1 1 d . . .
H63 H 0.0836 0.6913 0.4770 0.025 Uiso 1 1 calc R . .
C64 C -0.07752(16) 0.69398(11) 0.32959(10) 0.0192(4) Uani 1 1 d . . .
H64A H -0.1371 0.6751 0.3115 0.023 Uiso 1 1 calc R . .
H64B H -0.0853 0.7419 0.3337 0.023 Uiso 1 1 calc R . .
C65 C 0.39582(17) 0.80916(11) 0.06736(10) 0.0219(4) Uani 1 1 d . . .
H65 H 0.3781 0.8205 0.0249 0.026 Uiso 1 1 calc R . .
C66 C 0.3973(2) 0.73391(13) 0.07032(12) 0.0289(5) Uani 1 1 d . . .
H66A H 0.3383 0.7167 0.0506 0.043 Uiso 1 1 calc R . .
H66B H 0.4114 0.7199 0.1112 0.043 Uiso 1 1 calc R . .
H66C H 0.4433 0.7171 0.0510 0.043 Uiso 1 1 calc R . .
C67 C 0.90622(17) 0.89145(13) 0.17737(13) 0.0274(5) Uani 1 1 d . . .
H67A H 0.9543 0.8634 0.1695 0.041 Uiso 1 1 calc R . .
H67B H 0.8686 0.9070 0.1404 0.041 Uiso 1 1 calc R . .
H67C H 0.8693 0.8662 0.1986 0.041 Uiso 1 1 calc R . .
C68 C 0.32944(19) 0.85069(14) 0.33527(12) 0.0282(5) Uani 1 1 d . . .
C69 C 0.2485(2) 0.89517(19) 0.30700(17) 0.0427(8) Uani 1 1 d . . .
H69A H 0.2173 0.8763 0.2696 0.064 Uiso 1 1 calc R . .
H69B H 0.2704 0.9392 0.3006 0.064 Uiso 1 1 calc R . .
H69C H 0.2069 0.8981 0.3330 0.064 Uiso 1 1 calc R . .
C70 C 0.61810(19) 1.10332(14) 0.35453(10) 0.0260(5) Uani 1 1 d . . .
H70A H 0.6064 1.0780 0.3875 0.039 Uiso 1 1 calc R . .
H70B H 0.6075 1.1501 0.3604 0.039 Uiso 1 1 calc R . .
H70C H 0.6807 1.0968 0.3519 0.039 Uiso 1 1 calc R . .
C71 C 0.0626(2) 0.77575(13) 0.42844(13) 0.0327(6) Uani 1 1 d . . .
H71A H 0.0537 0.7880 0.3872 0.049 Uiso 1 1 calc R . .
H71B H 0.1183 0.7957 0.4508 0.049 Uiso 1 1 calc R . .
H71C H 0.0116 0.7915 0.4436 0.049 Uiso 1 1 calc R . .
C72 C -0.1359(2) 0.45525(15) 0.54971(14) 0.0349(6) Uani 1 1 d . . .
H72A H -0.1340 0.4102 0.5352 0.052 Uiso 1 1 calc R . .
H72B H -0.1924 0.4621 0.5620 0.052 Uiso 1 1 calc R . .
H72C H -0.0850 0.4622 0.5830 0.052 Uiso 1 1 calc R . .
C73 C -0.12990(17) 0.50390(12) 0.50128(10) 0.0216(4) Uani 1 1 d . . .
H73 H -0.1419 0.5488 0.5150 0.026 Uiso 1 1 calc R . .
C74 C -0.20509(19) 0.48780(14) 0.44632(13) 0.0295(5) Uani 1 1 d . . .
H74A H -0.2641 0.4927 0.4557 0.044 Uiso 1 1 calc R . .
H74B H -0.1979 0.4425 0.4339 0.044 Uiso 1 1 calc R . .
H74C H -0.2006 0.5181 0.4147 0.044 Uiso 1 1 calc R . .
C75 C 0.01072(15) 0.29933(11) 0.29365(9) 0.0168(4) Uani 1 1 d . . .
H75 H 0.0740 0.3153 0.2990 0.020 Uiso 1 1 calc R . .
C76 C 0.32211(17) 0.83728(14) 0.09455(13) 0.0281(5) Uani 1 1 d . . .
H76A H 0.3301 0.8210 0.1346 0.042 Uiso 1 1 calc R . .
H76B H 0.2631 0.8235 0.0715 0.042 Uiso 1 1 calc R . .
H76C H 0.3257 0.8854 0.0950 0.042 Uiso 1 1 calc R . .
C77 C 0.4040(2) 0.9864(2) -0.09504(13) 0.0421(7) Uani 1 1 d . . .
H77A H 0.3976 1.0341 -0.0997 0.063 Uiso 1 1 calc R . .
H77B H 0.3530 0.9646 -0.1211 0.063 Uiso 1 1 calc R . .
H77C H 0.4602 0.9723 -0.1048 0.063 Uiso 1 1 calc R . .
C78 C 0.68063(17) 1.01349(14) 0.05307(12) 0.0262(5) Uani 1 1 d . . .
H78A H 0.6754 1.0570 0.0698 0.039 Uiso 1 1 calc R . .
H78B H 0.7376 1.0106 0.0407 0.039 Uiso 1 1 calc R . .
H78C H 0.6791 0.9796 0.0825 0.039 Uiso 1 1 calc R . .
C79 C 0.12990(18) 1.12248(14) 0.14915(14) 0.0317(6) Uani 1 1 d . . .
H79A H 0.1699 1.0911 0.1740 0.048 Uiso 1 1 calc R . .
H79B H 0.0998 1.1008 0.1127 0.048 Uiso 1 1 calc R . .
H79C H 0.0847 1.1382 0.1696 0.048 Uiso 1 1 calc R . .
C80 C 0.05414(18) 0.41613(13) 0.21023(12) 0.0266(5) Uani 1 1 d . . .
H80A H 0.0642 0.4511 0.1838 0.040 Uiso 1 1 calc R . .
H80B H 0.0692 0.3735 0.1955 0.040 Uiso 1 1 calc R . .
H80C H 0.0923 0.4238 0.2492 0.040 Uiso 1 1 calc R . .
C81 C -0.04466(17) 0.41613(12) 0.21375(10) 0.0203(4) Uani 1 1 d . . .
H81 H -0.0607 0.4629 0.2197 0.024 Uiso 1 1 calc R . .
C82 C -0.1066(2) 0.39383(16) 0.15661(11) 0.0312(6) Uani 1 1 d . . .
H82A H -0.0958 0.3472 0.1501 0.047 Uiso 1 1 calc R . .
H82B H -0.0942 0.4199 0.1243 0.047 Uiso 1 1 calc R . .
H82C H -0.1694 0.4001 0.1588 0.047 Uiso 1 1 calc R . .
C83 C -0.00748(17) 0.25137(12) 0.24216(11) 0.0221(4) Uani 1 1 d . . .
H83A H -0.0721 0.2422 0.2305 0.033 Uiso 1 1 calc R . .
H83B H 0.0253 0.2103 0.2537 0.033 Uiso 1 1 calc R . .
H83C H 0.0127 0.2709 0.2093 0.033 Uiso 1 1 calc R . .
C84 C -0.21316(18) 0.66575(14) 0.42042(13) 0.0289(5) Uani 1 1 d . . .
H84A H -0.2565 0.6921 0.4357 0.043 Uiso 1 1 calc R . .
H84B H -0.2124 0.6207 0.4354 0.043 Uiso 1 1 calc R . .
H84C H -0.2308 0.6650 0.3777 0.043 Uiso 1 1 calc R . .
C85 C -0.11902(18) 0.69608(12) 0.44000(11) 0.0242(5) Uani 1 1 d . . .
H85 H -0.1250 0.7429 0.4267 0.029 Uiso 1 1 calc R . .
C86 C 0.14867(17) 0.67547(13) 0.41078(12) 0.0256(5) Uani 1 1 d . . .
H86A H 0.2049 0.6933 0.4344 0.038 Uiso 1 1 calc R . .
H86B H 0.1417 0.6894 0.3701 0.038 Uiso 1 1 calc R . .
H86C H 0.1503 0.6273 0.4129 0.038 Uiso 1 1 calc R . .
C87 C 0.1680(2) 0.65183(16) 0.17476(16) 0.0384(7) Uani 1 1 d . . .
C88 C -0.49882(19) 0.56390(16) 0.21309(13) 0.0318(6) Uani 1 1 d . . .
H88A H -0.4546 0.5893 0.1979 0.048 Uiso 1 1 calc R . .
H88B H -0.5509 0.5917 0.2139 0.048 Uiso 1 1 calc R . .
H88C H -0.5182 0.5258 0.1878 0.048 Uiso 1 1 calc R . .
C89 C -0.42079(19) 0.60117(15) 0.31123(13) 0.0303(5) Uani 1 1 d . . .
H89A H -0.3765 0.6235 0.2937 0.045 Uiso 1 1 calc R . .
H89B H -0.3923 0.5880 0.3512 0.045 Uiso 1 1 calc R . .
H89C H -0.4710 0.6310 0.3118 0.045 Uiso 1 1 calc R . .
C90 C 0.01157(16) 0.41894(11) 0.48539(9) 0.0178(4) Uani 1 1 d . . .
H90A H 0.0235 0.4057 0.5269 0.021 Uiso 1 1 calc R . .
H90B H -0.0405 0.3930 0.4642 0.021 Uiso 1 1 calc R . .
C91 C 0.57948(18) 0.80715(12) 0.05159(11) 0.0237(4) Uani 1 1 d . . .
H91 H 0.5830 0.7596 0.0628 0.028 Uiso 1 1 calc R . .
C92 C 0.45612(17) 1.07922(13) 0.30266(11) 0.0241(5) Uani 1 1 d . . .
H92A H 0.4383 1.1237 0.3114 0.036 Uiso 1 1 calc R . .
H92B H 0.4496 1.0494 0.3342 0.036 Uiso 1 1 calc R . .
H92C H 0.4176 1.0642 0.2658 0.036 Uiso 1 1 calc R . .
C93 C 1.0152(2) 0.98227(16) 0.18472(16) 0.0353(6) Uani 1 1 d . . .
H93A H 0.9839 1.0009 0.1472 0.053 Uiso 1 1 calc R . .
H93B H 1.0587 0.9493 0.1783 0.053 Uiso 1 1 calc R . .
H93C H 1.0468 1.0174 0.2098 0.053 Uiso 1 1 calc R . .
C94 C 0.99692(19) 0.92509(15) 0.27498(13) 0.0321(6) Uani 1 1 d . . .
H94A H 1.0401 0.8909 0.2705 0.048 Uiso 1 1 calc R . .
H94B H 0.9531 0.9068 0.2953 0.048 Uiso 1 1 calc R . .
H94C H 1.0290 0.9617 0.2977 0.048 Uiso 1 1 calc R . .
C95 C 0.50324(17) 1.23573(11) 0.16576(10) 0.0209(4) Uani 1 1 d . . .
H95A H 0.5653 1.2507 0.1691 0.031 Uiso 1 1 calc R . .
H95B H 0.4628 1.2738 0.1601 0.031 Uiso 1 1 calc R . .
H95C H 0.4861 1.2060 0.1323 0.031 Uiso 1 1 calc R . .
C96 C 0.51519(17) 1.24529(11) 0.27487(11) 0.0217(4) Uani 1 1 d . . .
H96A H 0.4807 1.2860 0.2652 0.033 Uiso 1 1 calc R . .
H96B H 0.5796 1.2556 0.2858 0.033 Uiso 1 1 calc R . .
H96C H 0.4973 1.2235 0.3076 0.033 Uiso 1 1 calc R . .
C97 C 0.47375(14) 1.09305(11) 0.02553(9) 0.0158(4) Uani 1 1 d . . .
H97A H 0.5300 1.1150 0.0460 0.019 Uiso 1 1 calc R . .
H97B H 0.4591 1.1094 -0.0152 0.019 Uiso 1 1 calc R . .
C99 C 0.5414(2) 0.80930(14) -0.01371(11) 0.0289(5) Uani 1 1 d . . .
H99A H 0.5831 0.7876 -0.0338 0.043 Uiso 1 1 calc R . .
H99B H 0.5331 0.8552 -0.0266 0.043 Uiso 1 1 calc R . .
H99C H 0.4833 0.7866 -0.0231 0.043 Uiso 1 1 calc R . .
C100 C 0.0608(3) 0.5349(2) 0.59952(13) 0.0456(8) Uani 1 1 d . . .
H10A H 0.1031 0.5639 0.6255 0.068 Uiso 1 1 calc R . .
H10B H 0.0782 0.4890 0.6084 0.068 Uiso 1 1 calc R . .
H10C H -0.0001 0.5421 0.6054 0.068 Uiso 1 1 calc R . .
C101 C -0.5286(2) 0.50751(17) 0.30127(15) 0.0347(6) Uani 1 1 d . . .
H10D H -0.5784 0.5383 0.2997 0.052 Uiso 1 1 calc R . .
H10E H -0.5029 0.4953 0.3419 0.052 Uiso 1 1 calc R . .
H10F H -0.5509 0.4680 0.2787 0.052 Uiso 1 1 calc R . .
C102 C 0.12016(19) 1.22813(15) 0.09720(16) 0.0359(6) Uani 1 1 d . . .
H10J H 0.0911 1.2062 0.0607 0.054 Uiso 1 1 calc R . .
H10K H 0.1534 1.2667 0.0885 0.054 Uiso 1 1 calc R . .
H10L H 0.0742 1.2421 0.1178 0.054 Uiso 1 1 calc R . .
C103 C 0.2307(2) 1.21614(14) 0.19173(14) 0.0317(6) Uani 1 1 d . . .
H10G H 0.2756 1.2470 0.1835 0.048 Uiso 1 1 calc R . .
H10H H 0.2604 1.1838 0.2207 0.048 Uiso 1 1 calc R . .
H10I H 0.1856 1.2403 0.2071 0.048 Uiso 1 1 calc R . .
C104 C 0.3861(2) 0.88695(19) 0.38865(14) 0.0415(7) Uani 1 1 d . . .
H10P H 0.4090 0.9281 0.3759 0.062 Uiso 1 1 calc R . .
H10Q H 0.4368 0.8591 0.4076 0.062 Uiso 1 1 calc R . .
H10R H 0.3486 0.8967 0.4163 0.062 Uiso 1 1 calc R . .
C105 C 0.2912(3) 0.78782(18) 0.35516(19) 0.0513(10) Uani 1 1 d . . .
H15D H 0.3402 0.7617 0.3788 0.077 Uiso 1 1 calc R . .
H15E H 0.2612 0.7623 0.3210 0.077 Uiso 1 1 calc R . .
H15F H 0.2477 0.7990 0.3785 0.077 Uiso 1 1 calc R . .
C106 C 0.2499(3) 0.6161(4) 0.2069(3) 0.092(2) Uani 1 1 d . . .
H10S H 0.2804 0.6423 0.2406 0.138 Uiso 1 1 calc R . .
H10T H 0.2908 0.6089 0.1809 0.138 Uiso 1 1 calc R . .
H10U H 0.2322 0.5736 0.2205 0.138 Uiso 1 1 calc R . .
C107 C 0.1171(4) 0.6092(3) 0.1242(2) 0.0739(15) Uani 1 1 d . . .
H10V H 0.1152 0.5636 0.1375 0.111 Uiso 1 1 calc R . .
H10W H 0.1480 0.6108 0.0919 0.111 Uiso 1 1 calc R . .
H10Z H 0.0556 0.6258 0.1108 0.111 Uiso 1 1 calc R . .
C108 C -0.0892(2) 0.69838(13) 0.50645(11) 0.0276(5) Uani 1 1 d . . .
H10M H -0.0815 0.6535 0.5219 0.041 Uiso 1 1 calc R . .
H10N H -0.1350 0.7211 0.5224 0.041 Uiso 1 1 calc R . .
H10O H -0.0320 0.7221 0.5178 0.041 Uiso 1 1 calc R . .
C109 C 0.3304(2) 0.34746(19) 0.40009(19) 0.0490(9) Uani 1 1 d U . .
C110 C 0.00305(17) 0.26493(12) 0.35005(10) 0.0214(4) Uani 1 1 d . . .
H11A H 0.0474 0.2294 0.3587 0.032 Uiso 1 1 calc R . .
H11B H -0.0576 0.2467 0.3454 0.032 Uiso 1 1 calc R . .
H11C H 0.0144 0.2967 0.3822 0.032 Uiso 1 1 calc R . .
C111 C 0.67755(18) 0.30661(16) 0.42837(12) 0.0300(6) Uani 1 1 d . . .
C114 C 0.1948(4) 0.7151(3) 0.1504(3) 0.092(2) Uani 1 1 d . . .
H11D H 0.2236 0.7055 0.1181 0.138 Uiso 1 1 calc R . .
H11E H 0.2370 0.7390 0.1811 0.138 Uiso 1 1 calc R . .
H11F H 0.1411 0.7421 0.1361 0.138 Uiso 1 1 calc R . .
C115 C 0.3778(4) 0.2908(3) 0.4288(4) 0.108(3) Uani 1 1 d . A .
H11G H 0.3763 0.2914 0.4702 0.162 Uiso 1 1 calc R . .
H11H H 0.4404 0.2920 0.4250 0.162 Uiso 1 1 calc R . .
H11I H 0.3488 0.2507 0.4106 0.162 Uiso 1 1 calc R . .
C116 C 0.4152(5) 0.3967(5) 0.4394(5) 0.047(2) Uani 0.432(10) 1 d P A 1
H11M H 0.3954 0.4427 0.4364 0.071 Uiso 0.432(10) 1 calc PR A 1
H11N H 0.4690 0.3922 0.4236 0.071 Uiso 0.432(10) 1 calc PR A 1
H11O H 0.4292 0.3832 0.4805 0.071 Uiso 0.432(10) 1 calc PR A 1
C117 C 0.3723(7) 0.4044(6) 0.3832(9) 0.149(10) Uani 0.568(10) 1 d PU A 2
H11P H 0.4023 0.3929 0.3519 0.223 Uiso 0.568(10) 1 calc PR A 2
H11Q H 0.4168 0.4213 0.4168 0.223 Uiso 0.568(10) 1 calc PR A 2
H11R H 0.3267 0.4382 0.3693 0.223 Uiso 0.568(10) 1 calc PR A 2
C118 C 0.67500(18) 0.83320(14) 0.06759(11) 0.0263(5) Uani 1 1 d . . .
H11J H 0.6752 0.8797 0.0569 0.039 Uiso 1 1 calc R . .
H11K H 0.7126 0.8082 0.0466 0.039 Uiso 1 1 calc R . .
H11L H 0.6989 0.8285 0.1097 0.039 Uiso 1 1 calc R . .
C119 C 0.8112(3) 0.6327(4) 0.13757(19) 0.098(3) Uani 1 1 d . . .
C120 C 0.82333(18) 0.18627(17) 0.08120(12) 0.0330(6) Uani 1 1 d . . .
C121 C 0.2787(2) 0.10128(15) 0.39712(14) 0.0329(6) Uani 1 1 d . . .
C122 C 0.3713(4) 0.3986(2) 0.13059(19) 0.0651(12) Uani 1 1 d . . .
H12A H 0.4167 0.3699 0.1190 0.078 Uiso 1 1 calc R . .
H12B H 0.3910 0.4448 0.1294 0.078 Uiso 1 1 calc R . .
C123 C 0.2827(4) 0.3894(4) 0.0900(3) 0.091(2) Uani 1 1 d . . .
H12G H 0.2760 0.4178 0.0551 0.110 Uiso 1 1 calc R . .
H12H H 0.2726 0.3429 0.0776 0.110 Uiso 1 1 calc R . .
C124 C 0.2232(3) 0.4095(3) 0.12664(19) 0.0587(11) Uani 1 1 d . . .
H12E H 0.1698 0.3805 0.1200 0.070 Uiso 1 1 calc R . .
H12F H 0.2026 0.4552 0.1172 0.070 Uiso 1 1 calc R . .
C125 C 0.2754(3) 0.4051(3) 0.1908(2) 0.0717(13) Uani 1 1 d . . .
H12C H 0.2789 0.4485 0.2102 0.086 Uiso 1 1 calc R . .
H12D H 0.2469 0.3732 0.2128 0.086 Uiso 1 1 calc R . .
C126 C 0.7603(3) 0.90672(19) 0.32740(15) 0.0595(12) Uani 1 1 d D . .
H126 H 0.8024 0.9387 0.3210 0.071 Uiso 1 1 calc R . .
C127 C 0.7590(2) 0.84441(18) 0.30281(17) 0.0610(12) Uani 1 1 d D . .
H127 H 0.7987 0.8345 0.2781 0.073 Uiso 1 1 calc R . .
C128 C 0.7002(2) 0.79652(18) 0.31409(16) 0.0565(11) Uani 1 1 d D . .
H128 H 0.6987 0.7544 0.2966 0.068 Uiso 1 1 calc R . .
C129 C 0.6433(2) 0.8106(2) 0.35118(16) 0.0678(14) Uani 1 1 d D . .
H129 H 0.6067 0.7770 0.3617 0.081 Uiso 1 1 calc R . .
C130 C 0.6402(3) 0.8740(2) 0.37285(18) 0.083(2) Uani 1 1 d D . .
H130 H 0.5979 0.8847 0.3954 0.100 Uiso 1 1 calc R . .
C131 C 0.6993(3) 0.9218(2) 0.36140(16) 0.0785(18) Uani 1 1 d D . .
H131 H 0.6980 0.9648 0.3769 0.094 Uiso 1 1 calc R . .
C142 C 0.3289(5) 0.3690(6) 0.3389(4) 0.047(3) Uani 0.432(10) 1 d P A 1
H14A H 0.3845 0.3549 0.3283 0.071 Uiso 0.432(10) 1 calc PR A 1
H14B H 0.3240 0.4170 0.3364 0.071 Uiso 0.432(10) 1 calc PR A 1
H14C H 0.2771 0.3491 0.3120 0.071 Uiso 0.432(10) 1 calc PR A 1
C143 C 0.2890(5) 0.3021(4) 0.3392(3) 0.058(2) Uani 0.568(10) 1 d P A 2
H14D H 0.3387 0.2804 0.3267 0.087 Uiso 0.568(10) 1 calc PR A 2
H14E H 0.2570 0.3310 0.3080 0.087 Uiso 0.568(10) 1 calc PR A 2
H14F H 0.2474 0.2689 0.3479 0.087 Uiso 0.568(10) 1 calc PR A 2
F1 F 0.60746(13) 0.26578(13) 0.42218(10) 0.0555(6) Uani 1 1 d . . .
F2 F 0.69671(14) 0.32880(12) 0.48271(9) 0.0510(6) Uani 1 1 d . . .
F3 F 0.6499(2) 0.35821(18) 0.39430(18) 0.1010(9) Uani 1 1 d . . .
F4 F 0.89206(18) 0.6272(3) 0.16891(11) 0.1332(14) Uani 1 1 d . . .
F5 F 0.7837(2) 0.55985(19) 0.14030(18) 0.1010(9) Uani 1 1 d . . .
F6 F 0.80338(18) 0.6296(3) 0.08910(11) 0.1332(14) Uani 1 1 d . . .
F8 F 0.89686(13) 0.22361(14) 0.08885(11) 0.0566(6) Uani 1 1 d . . .
F9 F 0.84453(14) 0.13366(11) 0.11274(9) 0.0478(5) Uani 1 1 d . . .
F10 F 0.80433(13) 0.16688(13) 0.02506(8) 0.0495(6) Uani 1 1 d . . .
F11 F 0.35104(14) 0.13772(11) 0.39504(9) 0.0465(5) Uani 1 1 d . . .
F12 F 0.30951(17) 0.04101(10) 0.41150(11) 0.0558(6) Uani 1 1 d . . .
F13 F 0.24647(17) 0.12375(13) 0.44099(10) 0.0554(6) Uani 1 1 d . . .
O1 O 0.74028(12) 0.25050(9) 0.34865(7) 0.0221(3) Uani 1 1 d . . .
O2 O 0.84070(12) 0.31721(10) 0.42024(9) 0.0273(4) Uani 1 1 d . . .
O4 O 0.78956(16) 0.21165(11) 0.44815(9) 0.0373(5) Uani 1 1 d . . .
O5 O 0.7663(2) 0.73757(15) 0.17960(19) 0.0785(12) Uani 1 1 d . . .
O6 O 0.64623(14) 0.66266(13) 0.13028(10) 0.0413(5) Uani 1 1 d . . .
O7 O 0.73935(15) 0.63950(14) 0.22644(11) 0.0480(6) Uani 1 1 d . . .
O8 O 0.65759(13) 0.18316(11) 0.08683(9) 0.0320(4) Uani 1 1 d . . .
O9 O 0.76304(14) 0.24590(10) 0.15965(8) 0.0267(4) Uani 1 1 d . . .
O10 O 0.71937(18) 0.28692(13) 0.06057(9) 0.0418(5) Uani 1 1 d . . .
O11 O 0.24513(17) 0.07618(13) 0.28832(11) 0.0458(6) Uani 1 1 d . . .
O12 O 0.1271(2) 0.0627(3) 0.34088(16) 0.0936(14) Uani 1 1 d . . .
O13 O 0.1749(3) 0.17203(19) 0.32046(16) 0.0826(12) Uani 1 1 d . . .
O14 O 0.3635(2) 0.38275(18) 0.18607(16) 0.0704(9) Uani 1 1 d . . .
P1 P -0.03750(4) 0.65780(3) 0.40290(2) 0.01597(10) Uani 1 1 d . . .
P2 P -0.02020(4) 0.50627(3) 0.48031(2) 0.01634(10) Uani 1 1 d . . .
P3 P -0.06318(4) 0.37028(3) 0.27698(2) 0.01339(9) Uani 1 1 d . . .
P4 P 0.50683(4) 0.84715(3) 0.09502(2) 0.01549(10) Uani 1 1 d . . .
P5 P 0.49472(4) 1.00416(3) 0.02423(2) 0.01540(10) Uani 1 1 d . . .
P6 P 0.56897(3) 1.12739(3) 0.23449(2) 0.01191(9) Uani 1 1 d . . .
S1 S 0.77331(4) 0.26681(3) 0.40930(2) 0.01720(9) Uani 1 1 d . . .
S2 S 0.73162(5) 0.67172(4) 0.17229(3) 0.02827(13) Uani 1 1 d . . .
S3 S 0.72990(4) 0.23101(3) 0.09864(2) 0.02107(11) Uani 1 1 d . . .
S5 S 0.19674(5) 0.10285(5) 0.32848(4) 0.04230(19) Uani 1 1 d . . .

loop_
_atom_site_aniso_label
_atom_site_aniso_U_11
_atom_site_aniso_U_22
_atom_site_aniso_U_33
_atom_site_aniso_U_23
_atom_site_aniso_U_13
_atom_site_aniso_U_12
Ni1 0.01759(11) 0.00858(10) 0.01312(11) 0.00000(9) 0.00144(9) -0.00068(9)
Ni2 0.01694(11) 0.00971(11) 0.01241(10) -0.00086(9) 0.00194(9) -0.00219(9)
C1 0.0143(8) 0.0124(9) 0.0143(8) 0.0000(6) 0.0032(6) -0.0020(6)
C2 0.0155(8) 0.0120(8) 0.0152(8) -0.0003(6) 0.0037(7) -0.0010(6)
C3 0.0147(8) 0.0120(8) 0.0127(7) -0.0001(6) 0.0008(6) -0.0003(6)
C4 0.0164(8) 0.0100(8) 0.0111(7) -0.0007(6) 0.0029(6) -0.0002(6)
C5 0.0144(8) 0.0110(8) 0.0130(8) -0.0007(6) 0.0024(6) -0.0010(6)
C6 0.0128(7) 0.0099(8) 0.0145(8) 0.0005(6) 0.0000(6) 0.0000(6)
C7 0.0136(8) 0.0108(8) 0.0163(8) 0.0037(6) 0.0013(7) -0.0022(6)
C8 0.0170(8) 0.0115(8) 0.0182(9) 0.0020(7) 0.0022(7) -0.0006(7)
C9 0.0270(11) 0.0155(10) 0.0265(11) 0.0045(8) 0.0078(9) 0.0011(8)
C10 0.0304(12) 0.0195(11) 0.0294(12) 0.0111(9) 0.0108(10) -0.0014(9)
C11 0.0218(10) 0.0173(10) 0.0262(11) 0.0052(8) 0.0086(8) -0.0005(8)
C12 0.0166(9) 0.0181(10) 0.0184(9) 0.0010(7) 0.0055(7) -0.0015(7)
C13 0.0127(8) 0.0114(8) 0.0166(8) 0.0008(6) 0.0001(7) 0.0007(6)
C14 0.0154(8) 0.0142(9) 0.0148(8) 0.0004(7) -0.0023(7) 0.0013(7)
C15 0.0180(9) 0.0201(10) 0.0197(9) 0.0054(8) -0.0014(8) 0.0014(8)
C16 0.0166(9) 0.0218(10) 0.0272(11) 0.0062(9) -0.0009(8) 0.0032(8)
C17 0.0123(8) 0.0160(9) 0.0273(10) 0.0021(8) 0.0013(7) -0.0002(7)
C18 0.0129(8) 0.0168(9) 0.0190(9) 0.0007(7) 0.0015(7) -0.0001(7)
C19 0.0120(7) 0.0100(8) 0.0128(7) -0.0010(6) 0.0008(6) -0.0006(6)
C20 0.0127(8) 0.0117(8) 0.0125(7) -0.0003(6) 0.0012(6) -0.0020(6)
C21 0.0150(8) 0.0149(8) 0.0170(8) -0.0006(7) -0.0002(7) -0.0048(7)
C22 0.0133(8) 0.0188(10) 0.0232(10) 0.0012(8) 0.0020(7) -0.0002(7)
C23 0.0129(8) 0.0161(9) 0.0190(9) 0.0036(7) 0.0030(7) 0.0000(7)
C24 0.0138(8) 0.0145(8) 0.0163(8) -0.0009(7) 0.0016(7) -0.0011(6)
C25 0.0129(7) 0.0099(8) 0.0130(7) 0.0000(6) 0.0021(6) -0.0012(6)
C26 0.0118(7) 0.0119(8) 0.0147(8) -0.0015(6) 0.0015(6) -0.0010(6)
C27 0.0127(7) 0.0103(8) 0.0105(7) -0.0010(6) 0.0007(6) 0.0000(6)
C28 0.0125(7) 0.0099(7) 0.0103(7) 0.0001(6) 0.0000(6) -0.0018(6)
C29 0.0118(7) 0.0116(8) 0.0110(7) -0.0007(6) 0.0015(6) -0.0006(6)
C30 0.0121(7) 0.0115(8) 0.0133(7) -0.0018(7) 0.0012(6) -0.0019(6)
C31 0.0178(9) 0.0137(9) 0.0135(8) 0.0026(7) -0.0002(7) -0.0026(7)
C32 0.0237(10) 0.0131(9) 0.0152(8) 0.0026(7) -0.0011(7) -0.0021(7)
C33 0.0327(12) 0.0120(9) 0.0250(11) 0.0041(8) 0.0000(9) -0.0027(8)
C34 0.0340(13) 0.0163(10) 0.0305(12) 0.0071(9) 0.0060(10) -0.0073(9)
C35 0.0263(11) 0.0216(11) 0.0271(11) 0.0055(9) 0.0066(9) -0.0076(9)
C36 0.0186(9) 0.0137(9) 0.0241(10) 0.0029(7) 0.0025(8) -0.0039(7)
C37 0.0160(8) 0.0108(8) 0.0172(9) 0.0008(7) 0.0001(7) -0.0009(6)
C38 0.0196(9) 0.0129(8) 0.0151(8) 0.0011(7) -0.0002(7) -0.0007(7)
C39 0.0256(10) 0.0179(10) 0.0199(10) 0.0053(8) -0.0027(8) 0.0022(8)
C40 0.0243(11) 0.0204(11) 0.0321(12) 0.0092(9) 0.0002(9) 0.0079(9)
C41 0.0197(10) 0.0204(10) 0.0339(13) 0.0046(9) 0.0025(9) 0.0065(8)
C42 0.0209(9) 0.0152(9) 0.0222(10) 0.0032(8) 0.0034(8) 0.0007(8)
C43 0.0138(8) 0.0144(8) 0.0122(7) 0.0009(7) 0.0013(6) -0.0017(7)
C44 0.0183(8) 0.0115(8) 0.0143(8) 0.0004(6) 0.0023(7) -0.0029(7)
C45 0.0195(9) 0.0169(9) 0.0223(10) 0.0001(8) 0.0010(8) -0.0055(7)
C46 0.0155(9) 0.0269(11) 0.0224(10) 0.0008(8) 0.0011(8) -0.0054(8)
C47 0.0178(9) 0.0222(10) 0.0185(9) 0.0039(8) 0.0039(7) -0.0007(8)
C48 0.0176(9) 0.0150(9) 0.0149(8) -0.0006(7) 0.0023(7) -0.0016(7)
C49 0.0319(12) 0.0243(12) 0.0220(10) -0.0031(9) -0.0029(9) -0.0077(10)
C50 0.0337(12) 0.0248(11) 0.0197(10) -0.0072(9) -0.0025(9) -0.0041(10)
C51 0.0197(9) 0.0126(8) 0.0155(8) -0.0017(7) 0.0018(7) -0.0018(7)
C52 0.0155(9) 0.0205(10) 0.0298(11) 0.0015(9) 0.0054(8) 0.0015(8)
C53 0.0148(8) 0.0119(8) 0.0128(8) -0.0032(6) 0.0005(6) -0.0024(6)
C54 0.0183(10) 0.0249(11) 0.0343(13) 0.0045(10) 0.0086(9) 0.0028(8)
C55 0.0284(12) 0.0439(17) 0.0198(10) -0.0116(10) 0.0030(9) -0.0130(11)
C56 0.0268(10) 0.0143(9) 0.0196(9) -0.0021(8) 0.0093(8) -0.0019(8)
C57 0.0196(9) 0.0124(8) 0.0186(9) -0.0002(7) 0.0039(7) 0.0008(7)
C58 0.0141(8) 0.0274(12) 0.0243(10) 0.0008(9) 0.0041(8) 0.0010(8)
C59 0.0442(15) 0.0210(11) 0.0317(12) 0.0065(10) 0.0205(11) 0.0019(11)
C60 0.0249(11) 0.0355(14) 0.0227(11) -0.0065(10) -0.0001(9) -0.0082(10)
C61 0.0151(8) 0.0136(9) 0.0185(9) -0.0019(7) 0.0021(7) 0.0020(7)
C62 0.0201(9) 0.0172(9) 0.0133(8) 0.0004(7) 0.0061(7) -0.0020(7)
C63 0.0270(11) 0.0138(9) 0.0196(9) -0.0022(7) -0.0013(8) -0.0048(8)
C64 0.0257(10) 0.0112(9) 0.0182(9) 0.0018(7) -0.0003(8) 0.0026(7)
C65 0.0282(11) 0.0146(9) 0.0207(10) -0.0018(8) 0.0011(8) -0.0079(8)
C66 0.0356(13) 0.0171(11) 0.0303(12) -0.0013(9) 0.0001(10) -0.0102(9)
C67 0.0223(10) 0.0227(11) 0.0369(14) -0.0062(10) 0.0062(10) 0.0031(9)
C68 0.0297(12) 0.0277(12) 0.0325(13) 0.0057(10) 0.0184(10) -0.0032(10)
C69 0.0327(15) 0.0495(19) 0.0507(19) 0.0099(15) 0.0194(14) 0.0120(14)
C70 0.0354(13) 0.0266(12) 0.0138(9) 0.0006(8) 0.0007(9) -0.0045(10)
C71 0.0459(16) 0.0131(10) 0.0338(13) -0.0010(9) -0.0019(12) -0.0079(10)
C72 0.0472(16) 0.0276(13) 0.0377(14) 0.0070(12) 0.0262(13) 0.0015(12)
C73 0.0322(12) 0.0143(9) 0.0209(10) 0.0011(8) 0.0113(9) 0.0012(8)
C74 0.0278(12) 0.0236(12) 0.0389(14) -0.0063(10) 0.0111(11) -0.0019(9)
C75 0.0185(9) 0.0143(9) 0.0184(9) -0.0040(7) 0.0058(7) -0.0016(7)
C76 0.0213(11) 0.0282(13) 0.0326(13) 0.0011(10) 0.0014(9) -0.0094(9)
C77 0.0381(16) 0.060(2) 0.0252(13) -0.0053(13) 0.0002(12) -0.0056(15)
C78 0.0226(11) 0.0294(13) 0.0276(11) -0.0096(10) 0.0074(9) -0.0045(9)
C79 0.0222(11) 0.0290(13) 0.0460(16) 0.0075(12) 0.0122(11) -0.0009(10)
C80 0.0299(12) 0.0267(12) 0.0268(12) 0.0002(9) 0.0138(10) -0.0062(9)
C81 0.0276(11) 0.0186(10) 0.0160(9) -0.0016(7) 0.0078(8) -0.0030(8)
C82 0.0365(14) 0.0403(16) 0.0148(10) 0.0017(10) 0.0016(9) -0.0091(12)
C83 0.0270(11) 0.0178(10) 0.0229(10) -0.0045(8) 0.0085(9) 0.0014(8)
C84 0.0279(12) 0.0254(12) 0.0335(13) -0.0002(10) 0.0072(10) 0.0049(10)
C85 0.0346(12) 0.0125(9) 0.0259(11) -0.0026(8) 0.0077(10) 0.0049(8)
C86 0.0243(11) 0.0222(11) 0.0274(11) -0.0006(9) 0.0000(9) -0.0111(9)
C87 0.0413(16) 0.0321(15) 0.0507(18) 0.0061(13) 0.0289(15) -0.0072(12)
C88 0.0267(12) 0.0377(16) 0.0293(13) 0.0024(11) 0.0026(10) 0.0079(10)
C89 0.0251(12) 0.0336(14) 0.0308(13) -0.0019(11) 0.0035(10) 0.0048(10)
C90 0.0235(10) 0.0147(9) 0.0149(8) 0.0015(7) 0.0040(7) -0.0004(7)
C91 0.0341(12) 0.0159(10) 0.0224(10) -0.0010(8) 0.0090(9) 0.0025(9)
C92 0.0263(11) 0.0251(12) 0.0249(11) 0.0009(9) 0.0140(9) -0.0036(9)
C93 0.0310(13) 0.0310(14) 0.0515(18) 0.0026(13) 0.0252(13) 0.0005(11)
C94 0.0237(11) 0.0297(13) 0.0372(14) 0.0055(11) -0.0049(10) 0.0083(10)
C95 0.0282(11) 0.0141(9) 0.0186(9) -0.0010(7) 0.0016(8) 0.0024(8)
C96 0.0255(11) 0.0153(9) 0.0242(10) -0.0069(8) 0.0053(9) 0.0021(8)
C97 0.0163(8) 0.0164(9) 0.0149(8) 0.0033(7) 0.0037(7) 0.0001(7)
C99 0.0413(15) 0.0242(12) 0.0219(11) -0.0034(9) 0.0088(10) 0.0031(10)
C100 0.0475(18) 0.066(2) 0.0196(12) -0.0071(13) 0.0008(12) -0.0024(16)
C101 0.0267(12) 0.0387(15) 0.0438(16) -0.0007(13) 0.0187(12) -0.0019(11)
C102 0.0252(12) 0.0315(14) 0.0544(18) 0.0117(13) 0.0161(12) 0.0106(10)
C103 0.0312(13) 0.0240(12) 0.0445(16) -0.0031(11) 0.0182(12) 0.0032(10)
C104 0.0419(17) 0.057(2) 0.0319(15) 0.0013(14) 0.0207(13) -0.0031(15)
C105 0.069(2) 0.0341(17) 0.068(2) 0.0064(16) 0.052(2) -0.0085(16)
C106 0.049(3) 0.127(5) 0.113(5) 0.025(4) 0.047(3) 0.016(3)
C107 0.092(4) 0.082(4) 0.061(3) -0.010(3) 0.047(3) -0.013(3)
C108 0.0395(14) 0.0181(11) 0.0251(11) -0.0020(9) 0.0073(10) 0.0064(10)
C109 0.0409(17) 0.0440(18) 0.071(2) 0.0265(18) 0.0305(17) 0.0270(15)
C110 0.0288(11) 0.0160(9) 0.0203(10) 0.0000(8) 0.0075(8) 0.0017(8)
C111 0.0236(11) 0.0383(15) 0.0291(12) -0.0153(11) 0.0080(10) -0.0024(10)
C114 0.106(4) 0.067(3) 0.131(5) 0.025(3) 0.087(4) -0.014(3)
C115 0.089(4) 0.062(3) 0.207(7) 0.073(4) 0.104(5) 0.057(3)
C116 0.017(3) 0.048(5) 0.073(6) -0.002(4) 0.003(3) -0.009(3)
C117 0.049(5) 0.106(9) 0.32(3) 0.138(13) 0.098(11) 0.040(6)
C118 0.0289(12) 0.0284(12) 0.0233(11) 0.0013(9) 0.0098(9) 0.0048(9)
C119 0.0338(18) 0.199(7) 0.048(2) -0.076(3) -0.0181(16) 0.046(3)
C120 0.0226(11) 0.0508(18) 0.0243(12) -0.0059(12) 0.0026(10) -0.0057(11)
C121 0.0292(13) 0.0285(13) 0.0437(16) 0.0031(12) 0.0140(12) -0.0022(10)
C122 0.089(3) 0.057(3) 0.049(2) 0.0097(19) 0.013(2) 0.013(2)
C123 0.099(4) 0.117(5) 0.073(3) -0.026(3) 0.050(3) -0.059(4)
C124 0.045(2) 0.078(3) 0.052(2) -0.001(2) 0.0099(18) 0.012(2)
C125 0.056(3) 0.085(4) 0.075(3) -0.010(3) 0.015(2) -0.006(3)
C126 0.050(2) 0.080(3) 0.0365(18) 0.0248(19) -0.0148(16) -0.017(2)
C127 0.0371(18) 0.101(4) 0.043(2) 0.021(2) 0.0061(15) 0.010(2)
C128 0.061(2) 0.052(2) 0.046(2) 0.0087(17) -0.0081(18) 0.0142(19)
C129 0.041(2) 0.111(4) 0.041(2) 0.022(2) -0.0119(17) -0.018(2)
C130 0.040(2) 0.174(7) 0.0317(18) 0.002(3) -0.0010(16) 0.034(3)
C131 0.098(4) 0.061(3) 0.049(2) -0.015(2) -0.043(3) 0.031(3)
C142 0.022(3) 0.077(7) 0.048(4) -0.012(4) 0.017(3) 0.009(4)
C143 0.049(4) 0.082(6) 0.051(4) 0.021(4) 0.026(3) 0.040(4)
F1 0.0255(9) 0.0823(16) 0.0646(14) -0.0328(12) 0.0227(9) -0.0224(10)
F2 0.0452(11) 0.0730(15) 0.0416(11) -0.0344(10) 0.0236(9) -0.0138(10)
F3 0.0559(11) 0.0957(17) 0.139(2) -0.0620(16) -0.0031(13) 0.0233(12)
F4 0.0435(10) 0.313(4) 0.0334(8) -0.0367(15) -0.0113(7) 0.0814(17)
F5 0.0559(11) 0.0957(17) 0.139(2) -0.0620(16) -0.0031(13) 0.0233(12)
F6 0.0435(10) 0.313(4) 0.0334(8) -0.0367(15) -0.0113(7) 0.0814(17)
F8 0.0239(9) 0.0862(18) 0.0627(14) -0.0178(13) 0.0159(9) -0.0181(10)
F9 0.0471(11) 0.0526(12) 0.0394(10) -0.0022(9) 0.0010(9) 0.0224(10)
F10 0.0374(10) 0.0885(17) 0.0240(8) -0.0149(10) 0.0100(7) 0.0099(10)
F11 0.0411(10) 0.0513(12) 0.0535(12) -0.0197(9) 0.0239(9) -0.0231(9)
F12 0.0666(14) 0.0358(11) 0.0571(13) 0.0127(10) -0.0024(11) 0.0089(10)
F13 0.0571(13) 0.0712(16) 0.0470(12) -0.0024(11) 0.0309(10) -0.0015(12)
O1 0.0279(8) 0.0215(8) 0.0166(7) -0.0041(6) 0.0046(6) -0.0068(6)
O2 0.0232(8) 0.0298(10) 0.0292(9) -0.0119(7) 0.0065(7) -0.0092(7)
O4 0.0453(12) 0.0290(10) 0.0299(10) 0.0095(8) -0.0072(9) -0.0007(9)
O5 0.0495(17) 0.0437(16) 0.131(3) 0.0341(19) -0.0033(18) -0.0068(13)
O6 0.0258(9) 0.0607(15) 0.0342(11) 0.0013(10) 0.0001(8) 0.0143(10)
O7 0.0316(11) 0.0697(18) 0.0391(12) 0.0307(12) 0.0002(9) 0.0042(11)
O8 0.0215(8) 0.0393(11) 0.0356(10) -0.0164(9) 0.0074(8) -0.0131(8)
O9 0.0348(10) 0.0293(9) 0.0145(7) -0.0055(6) 0.0028(7) -0.0094(7)
O10 0.0527(14) 0.0455(14) 0.0229(9) 0.0100(9) -0.0003(9) 0.0015(11)
O11 0.0396(12) 0.0547(15) 0.0400(13) -0.0024(11) 0.0023(10) 0.0025(11)
O12 0.0350(14) 0.177(4) 0.067(2) 0.017(2) 0.0063(14) -0.042(2)
O13 0.092(2) 0.088(3) 0.077(2) 0.0320(19) 0.0379(19) 0.066(2)
O14 0.0619(19) 0.077(2) 0.080(2) 0.0118(18) 0.0311(17) 0.0113(17)
P1 0.0219(2) 0.0093(2) 0.0151(2) -0.00136(17) 0.00073(19) -0.00017(18)
P2 0.0235(3) 0.0119(2) 0.0132(2) -0.00115(18) 0.00307(19) -0.00088(19)
P3 0.0177(2) 0.0110(2) 0.0118(2) -0.00100(17) 0.00411(17) -0.00153(17)
P4 0.0203(2) 0.0111(2) 0.0144(2) -0.00203(17) 0.00250(19) -0.00287(18)
P5 0.0193(2) 0.0136(2) 0.0127(2) -0.00195(18) 0.00257(18) -0.00418(18)
P6 0.0128(2) 0.0107(2) 0.0117(2) -0.00131(16) 0.00176(16) -0.00069(16)
S1 0.0180(2) 0.0186(2) 0.0141(2) -0.00210(18) 0.00184(17) -0.00270(18)
S2 0.0259(3) 0.0325(3) 0.0248(3) 0.0065(2) 0.0025(2) 0.0069(2)
S3 0.0203(2) 0.0268(3) 0.0148(2) -0.0028(2) 0.00132(18) -0.0055(2)
S5 0.0225(3) 0.0620(5) 0.0428(4) 0.0145(4) 0.0082(3) 0.0079(3)

loop_
_atom_type_symbol
_atom_type_description
_atom_type_scat_dispersion_real
_atom_type_scat_dispersion_imag
_atom_type_scat_source
C C 0.0033 0.0016 'International Tables Vol C Tables 4.2.6.8 and 6.1.1.4'
H H 0.0000 0.0000 'International Tables Vol C Tables 4.2.6.8 and 6.1.1.4'
O O 0.0106 0.0060 'International Tables Vol C Tables 4.2.6.8 and 6.1.1.4'
F F 0.0171 0.0103 'International Tables Vol C Tables 4.2.6.8 and 6.1.1.4'
P P 0.1023 0.0942 'International Tables Vol C Tables 4.2.6.8 and 6.1.1.4'
S S 0.1246 0.1234 'International Tables Vol C Tables 4.2.6.8 and 6.1.1.4'
Ni Ni 0.3393 1.1124 'International Tables Vol C Tables 4.2.6.8 and 6.1.1.4'

loop_
_geom_angle_atom_site_label_1
_geom_angle_atom_site_label_2
_geom_angle_atom_site_label_3
_geom_angle
C2 Ni1 C1 40.32(8)
C2 Ni1 C3 39.80(8)
C1 Ni1 C3 71.30(8)
C2 Ni1 P2 125.37(6)
C1 Ni1 P2 162.14(6)
C3 Ni1 P2 91.14(6)
C2 Ni1 P1 118.89(6)
C1 Ni1 P1 90.44(6)
C3 Ni1 P1 158.69(6)
P2 Ni1 P1 107.42(2)
C2 Ni1 C6 67.70(8)
C1 Ni1 C6 37.79(7)
C3 Ni1 C6 77.11(7)
P2 Ni1 C6 136.55(5)
P1 Ni1 C6 95.38(5)
C26 Ni2 C25 40.43(8)
C26 Ni2 C27 39.55(8)
C25 Ni2 C27 71.00(7)
C26 Ni2 P5 125.61(6)
C25 Ni2 P5 161.40(6)
C27 Ni2 P5 91.09(5)
C26 Ni2 P4 118.94(6)
C25 Ni2 P4 90.30(6)
C27 Ni2 P4 158.49(6)
P5 Ni2 P4 108.21(2)
C26 Ni2 C30 67.17(7)
C25 Ni2 C30 37.20(7)
C27 Ni2 C30 76.39(7)
P5 Ni2 C30 135.13(5)
P4 Ni2 C30 95.32(5)
C2 C1 C6 118.52(18)
C2 C1 C31 120.35(18)
C6 C1 C31 120.04(18)
C2 C1 Ni1 69.06(12)
C6 C1 Ni1 82.92(12)
C31 C1 Ni1 128.18(15)
C1 C2 C3 119.12(18)
C1 C2 Ni1 70.62(12)
C3 C2 Ni1 73.67(12)
C2 C3 C37 117.98(18)
C2 C3 C4 118.21(17)
C37 C3 C4 119.45(17)
C2 C3 Ni1 66.53(12)
C37 C3 Ni1 121.54(14)
C4 C3 Ni1 100.06(12)
C3 C4 C5 110.98(16)
C3 C4 P3 119.18(14)
C5 C4 P3 103.18(13)
C6 C5 C43 120.37(18)
C6 C5 C4 120.53(18)
C43 C5 C4 118.28(17)
C5 C6 C1 122.58(18)
C5 C6 Ni1 88.49(13)
C1 C6 Ni1 59.29(10)
C12 C7 C8 120.45(19)
C12 C7 C25 117.90(19)
C8 C7 C25 121.63(19)
C9 C8 C7 117.4(2)
C9 C8 C57 120.7(2)
C7 C8 C57 121.81(19)
C8 C9 C10 121.9(2)
C9 C10 C11 121.1(2)
C10 C11 C12 116.4(2)
C10 C11 C68 123.6(2)
C12 C11 C68 119.9(2)
C7 C12 C11 122.6(2)
C14 C13 C18 119.83(18)
C14 C13 C27 121.32(18)
C18 C13 C27 118.85(18)
C15 C14 C13 118.1(2)
C15 C14 C97 119.1(2)
C13 C14 C97 122.75(18)
C16 C15 C14 121.8(2)
C15 C16 C17 121.4(2)
C16 C17 C18 116.9(2)
C16 C17 C54 123.7(2)
C18 C17 C54 119.4(2)
C17 C18 C13 121.8(2)
C20 C19 C24 119.50(18)
C20 C19 C29 120.89(17)
C24 C19 C29 119.49(17)
C19 C20 C21 118.09(19)
C19 C20 C53 124.35(17)
C21 C20 C53 117.56(18)
C22 C21 C20 121.9(2)
C21 C22 C23 120.90(19)
C24 C23 C22 117.3(2)
C24 C23 C52 122.7(2)
C22 C23 C52 120.00(19)
C23 C24 C19 122.24(19)
C26 C25 C30 118.46(17)
C26 C25 C7 120.51(17)
C30 C25 C7 119.76(17)
C26 C25 Ni2 68.59(11)
C30 C25 Ni2 83.87(12)
C7 C25 Ni2 128.45(14)
C27 C26 C25 118.75(18)
C27 C26 Ni2 73.48(12)
C25 C26 Ni2 70.99(12)
C26 C27 C13 119.65(17)
C26 C27 C28 118.14(16)
C13 C27 C28 117.50(16)
C26 C27 Ni2 66.96(11)
C13 C27 Ni2 121.75(13)
C28 C27 Ni2 100.93(12)
C29 C28 C27 111.82(16)
C29 C28 P6 103.35(12)
C27 C28 P6 118.03(14)
C30 C29 C19 121.11(17)
C30 C29 C28 119.45(17)
C19 C29 C28 118.69(16)
C29 C30 C25 123.23(18)
C29 C30 Ni2 89.92(12)
C25 C30 Ni2 58.92(10)
C36 C31 C32 120.4(2)
C36 C31 C1 117.96(19)
C32 C31 C1 121.65(19)
C33 C32 C31 117.1(2)
C33 C32 C64 120.5(2)
C31 C32 C64 122.34(19)
C34 C33 C32 121.4(2)
C33 C34 C35 122.3(2)
C36 C35 C34 116.5(2)
C36 C35 C87 120.2(2)
C34 C35 C87 123.2(2)
C31 C36 C35 122.3(2)
C42 C37 C38 118.87(19)
C42 C37 C3 119.61(19)
C38 C37 C3 121.48(19)
C39 C38 C37 118.0(2)
C39 C38 C90 119.9(2)
C37 C38 C90 122.10(19)
C40 C39 C38 121.9(2)
C39 C40 C41 121.9(2)
C40 C41 C42 116.3(2)
C40 C41 C109 122.3(2)
C42 C41 C109 121.4(3)
C37 C42 C41 123.0(2)
C44 C43 C48 119.44(18)
C44 C43 C5 121.14(19)
C48 C43 C5 119.25(19)
C45 C44 C43 118.1(2)
C45 C44 C51 117.85(19)
C43 C44 C51 124.08(18)
C46 C45 C44 121.4(2)
C45 C46 C47 121.5(2)
C48 C47 C46 116.6(2)
C48 C47 C58 122.5(2)
C46 C47 C58 121.0(2)
C47 C48 C43 123.0(2)
C100 C50 C49 112.6(2)
C100 C50 P2 117.2(2)
C49 C50 P2 109.69(17)
C44 C51 P3 115.24(15)
C93 C52 C67 108.5(2)
C93 C52 C23 110.3(2)
C67 C52 C23 112.03(19)
C93 C52 C94 108.8(2)
C67 C52 C94 108.5(2)
C23 C52 C94 108.7(2)
C20 C53 P6 114.84(14)
C102 C54 C79 107.6(2)
C102 C54 C17 111.7(2)
C79 C54 C17 110.0(2)
C102 C54 C103 108.7(2)
C79 C54 C103 110.3(2)
C17 C54 C103 108.6(2)
C77 C55 C60 112.5(3)
C77 C55 P5 117.7(2)
C60 C55 P5 110.03(18)
C59 C56 C78 108.2(2)
C59 C56 P5 115.57(18)
C78 C56 P5 109.07(16)
C8 C57 P4 113.59(15)
C47 C58 C89 112.84(19)
C47 C58 C101 110.1(2)
C89 C58 C101 109.0(2)
C47 C58 C88 108.8(2)
C89 C58 C88 107.0(2)
C101 C58 C88 109.0(2)
C95 C61 C96 111.77(18)
C95 C61 P6 111.95(15)
C96 C61 P6 111.00(15)
C92 C62 C70 111.5(2)
C92 C62 P6 111.68(16)
C70 C62 P6 111.90(16)
C71 C63 C86 110.2(2)
C71 C63 P1 113.87(19)
C86 C63 P1 113.08(16)
C32 C64 P1 113.57(16)
C76 C65 C66 111.1(2)
C76 C65 P4 113.66(16)
C66 C65 P4 113.58(19)
C105 C68 C11 112.4(2)
C105 C68 C104 109.6(3)
C11 C68 C104 109.3(2)
C105 C68 C69 107.3(3)
C11 C68 C69 109.7(2)
C104 C68 C69 108.3(3)
C72 C73 C74 109.0(2)
C72 C73 P2 115.25(19)
C74 C73 P2 108.98(17)
C110 C75 C83 111.07(19)
C110 C75 P3 112.62(15)
C83 C75 P3 110.05(16)
C82 C81 C80 111.9(2)
C82 C81 P3 112.66(17)
C80 C81 P3 112.34(17)
C108 C85 C84 111.1(2)
C108 C85 P1 114.89(18)
C84 C85 P1 111.96(17)
C106 C87 C114 110.0(4)
C106 C87 C35 108.5(3)
C114 C87 C35 111.5(3)
C106 C87 C107 109.6(4)
C114 C87 C107 108.8(4)
C35 C87 C107 108.4(3)
C38 C90 P2 116.03(16)
C99 C91 C118 111.6(2)
C99 C91 P4 113.93(19)
C118 C91 P4 111.76(17)
C14 C97 P5 115.50(15)
C117 C109 C115 124.8(5)
C117 C109 C142 53.4(9)
C115 C109 C142 125.3(5)
C117 C109 C41 110.4(5)
C115 C109 C41 114.3(3)
C142 C109 C41 114.8(4)
C117 C109 C143 108.1(10)
C115 C109 C143 90.6(5)
C142 C109 C143 55.1(5)
C41 C109 C143 104.4(3)
C117 C109 C116 49.3(9)
C115 C109 C116 88.7(5)
C142 C109 C116 101.0(6)
C41 C109 C116 104.3(4)
C143 C109 C116 148.7(5)
F2 C111 F3 106.4(3)
F2 C111 F1 108.2(2)
F3 C111 F1 106.8(3)
F2 C111 S1 112.2(2)
F3 C111 S1 111.5(2)
F1 C111 S1 111.5(2)
F6 C119 F4 116.3(4)
F6 C119 F5 91.2(5)
F4 C119 F5 97.2(5)
F6 C119 S2 124.2(4)
F4 C119 S2 115.9(3)
F5 C119 S2 100.8(4)
F9 C120 F8 107.4(3)
F9 C120 F10 106.8(3)
F8 C120 F10 106.7(2)
F9 C120 S3 112.9(2)
F8 C120 S3 111.4(2)
F10 C120 S3 111.32(19)
F13 C121 F12 107.1(3)
F13 C121 F11 107.0(3)
F12 C121 F11 105.8(3)
F13 C121 S5 112.8(2)
F12 C121 S5 112.2(2)
F11 C121 S5 111.5(2)
O14 C122 C123 108.7(5)
C124 C123 C122 100.6(4)
C123 C124 C125 108.2(4)
O14 C125 C124 103.0(4)
C127 C126 C131 119.4(4)
C128 C127 C126 120.5(4)
C127 C128 C129 119.8(4)
C130 C129 C128 119.8(4)
C131 C130 C129 119.9(4)
C126 C131 C130 120.3(4)
C122 O14 C125 106.4(4)
C85 P1 C64 99.08(11)
C85 P1 C63 103.72(12)
C64 P1 C63 104.90(11)
C85 P1 Ni1 124.80(8)
C64 P1 Ni1 110.21(7)
C63 P1 Ni1 111.93(8)
C90 P2 C50 106.72(12)
C90 P2 C73 101.47(11)
C50 P2 C73 109.10(12)
C90 P2 Ni1 112.99(7)
C50 P2 Ni1 108.54(9)
C73 P2 Ni1 117.41(8)
C51 P3 C75 108.89(10)
C51 P3 C81 111.20(11)
C75 P3 C81 112.13(11)
C51 P3 C4 99.73(10)
C75 P3 C4 115.37(9)
C81 P3 C4 108.87(10)
C57 P4 C65 105.37(11)
C57 P4 C91 98.54(11)
C65 P4 C91 103.78(12)
C57 P4 Ni2 109.99(7)
C65 P4 Ni2 111.87(8)
C91 P4 Ni2 125.12(8)
C55 P5 C97 107.52(13)
C55 P5 C56 108.77(12)
C97 P5 C56 100.94(10)
C55 P5 Ni2 109.54(10)
C97 P5 Ni2 113.31(7)
C56 P5 Ni2 116.18(8)
C53 P6 C61 110.00(10)
C53 P6 C62 111.13(10)
C61 P6 C62 112.45(10)
C53 P6 C28 99.57(9)
C61 P6 C28 113.86(9)
C62 P6 C28 109.15(9)
O4 S1 O2 115.61(13)
O4 S1 O1 115.00(12)
O2 S1 O1 114.72(11)
O4 S1 C111 102.95(15)
O2 S1 C111 102.82(12)
O1 S1 C111 103.15(12)
O7 S2 O5 111.8(2)
O7 S2 O6 115.55(15)
O5 S2 O6 116.57(17)
O7 S2 C119 106.2(3)
O5 S2 C119 101.4(3)
O6 S2 C119 103.23(15)
O10 S3 O9 114.81(13)
O10 S3 O8 116.11(14)
O9 S3 O8 114.30(12)
O10 S3 C120 103.82(15)
O9 S3 C120 102.38(13)
O8 S3 C120 102.88(13)
O12 S5 O11 116.0(2)
O12 S5 O13 115.2(3)
O11 S5 O13 114.82(18)
O12 S5 C121 101.80(18)
O11 S5 C121 103.14(15)
O13 S5 C121 103.1(2)

loop_
_geom_bond_atom_site_label_1
_geom_bond_atom_site_label_2
_geom_bond_distance
Ni1 C2 2.034(2)
Ni1 C1 2.055(2)
Ni1 C3 2.128(2)
Ni1 P2 2.1850(6)
Ni1 P1 2.2308(6)
Ni1 C6 2.3717(19)
Ni2 C26 2.024(2)
Ni2 C25 2.055(2)
Ni2 C27 2.1081(19)
Ni2 P5 2.1933(6)
Ni2 P4 2.2348(6)
Ni2 C30 2.3856(19)
C1 C2 1.409(3)
C1 C6 1.465(3)
C1 C31 1.482(3)
C2 C3 1.420(3)
C3 C37 1.478(3)
C3 C4 1.521(3)
C4 C5 1.523(3)
C4 P3 1.850(2)
C5 C6 1.356(3)
C5 C43 1.472(3)
C7 C12 1.385(3)
C7 C8 1.403(3)
C7 C25 1.485(3)
C8 C9 1.390(3)
C8 C57 1.496(3)
C9 C10 1.395(4)
C10 C11 1.399(4)
C11 C12 1.405(3)
C11 C68 1.529(4)
C13 C14 1.401(3)
C13 C18 1.406(3)
C13 C27 1.503(3)
C14 C15 1.387(3)
C14 C97 1.498(3)
C15 C16 1.387(3)
C16 C17 1.395(3)
C17 C18 1.406(3)
C17 C54 1.530(3)
C19 C20 1.391(3)
C19 C24 1.416(3)
C19 C29 1.480(3)
C20 C21 1.401(3)
C20 C53 1.523(3)
C21 C22 1.370(3)
C22 C23 1.413(3)
C23 C24 1.377(3)
C23 C52 1.527(3)
C25 C26 1.409(3)
C25 C30 1.451(3)
C26 C27 1.400(3)
C27 C28 1.528(3)
C28 C29 1.501(3)
C28 P6 1.862(2)
C29 C30 1.364(3)
C31 C36 1.386(3)
C31 C32 1.408(3)
C32 C33 1.405(3)
C32 C64 1.489(3)
C33 C34 1.360(4)
C34 C35 1.404(4)
C35 C36 1.389(3)
C35 C87 1.524(4)
C37 C42 1.395(3)
C37 C38 1.413(3)
C38 C39 1.392(3)
C38 C90 1.493(3)
C39 C40 1.367(4)
C40 C41 1.397(4)
C41 C42 1.398(3)
C41 C109 1.519(4)
C43 C44 1.401(3)
C43 C48 1.405(3)
C44 C45 1.400(3)
C44 C51 1.518(3)
C45 C46 1.380(4)
C46 C47 1.410(4)
C47 C48 1.382(3)
C47 C58 1.521(3)
C49 C50 1.533(4)
C50 C100 1.494(4)
C50 P2 1.845(2)
C51 P3 1.791(2)
C52 C93 1.516(4)
C52 C67 1.523(4)
C52 C94 1.549(4)
C53 P6 1.786(2)
C54 C102 1.521(4)
C54 C79 1.528(4)
C54 C103 1.531(4)
C55 C77 1.496(4)
C55 C60 1.540(4)
C55 P5 1.836(2)
C56 C59 1.522(3)
C56 C78 1.548(3)
C56 P5 1.846(2)
C57 P4 1.839(2)
C58 C89 1.528(4)
C58 C101 1.533(4)
C58 C88 1.539(4)
C61 C95 1.530(3)
C61 C96 1.537(3)
C61 P6 1.821(2)
C62 C92 1.534(3)
C62 C70 1.544(3)
C62 P6 1.825(2)
C63 C71 1.527(4)
C63 C86 1.535(4)
C63 P1 1.849(2)
C64 P1 1.847(2)
C65 C76 1.526(4)
C65 C66 1.532(3)
C65 P4 1.841(2)
C68 C105 1.523(4)
C68 C104 1.542(5)
C68 C69 1.553(4)
C72 C73 1.527(4)
C73 C74 1.556(4)
C73 P2 1.850(3)
C75 C110 1.528(3)
C75 C83 1.531(3)
C75 P3 1.819(2)
C80 C81 1.529(4)
C81 C82 1.526(3)
C81 P3 1.831(2)
C84 C85 1.535(4)
C85 C108 1.527(4)
C85 P1 1.846(3)
C87 C106 1.494(7)
C87 C114 1.502(5)
C87 C107 1.534(6)
C90 P2 1.838(2)
C91 C99 1.515(4)
C91 C118 1.516(4)
C91 P4 1.857(3)
C97 P5 1.838(2)
C109 C117 1.423(10)
C109 C115 1.443(5)
C109 C142 1.500(10)
C109 C143 1.700(10)
C109 C116 1.730(9)
C111 F2 1.324(3)
C111 F3 1.330(5)
C111 F1 1.336(3)
C111 S1 1.814(3)
C119 F6 1.121(5)
C119 F4 1.291(4)
C119 F5 1.546(9)
C119 S2 1.795(4)
C120 F9 1.301(4)
C120 F8 1.333(3)
C120 F10 1.345(3)
C120 S3 1.815(3)
C121 F13 1.321(4)
C121 F12 1.329(4)
C121 F11 1.340(3)
C121 S5 1.804(3)
C122 O14 1.375(5)
C122 C123 1.480(8)
C123 C124 1.446(7)
C124 C125 1.541(7)
C125 O14 1.447(6)
C126 C127 1.3915(10)
C126 C131 1.3920(10)
C127 C128 1.3911(10)
C128 C129 1.3925(10)
C129 C130 1.3922(10)
C130 C131 1.3920(10)
O1 S1 1.4400(17)
O2 S1 1.4335(19)
O4 S1 1.433(2)
O5 S2 1.436(3)
O6 S2 1.458(2)
O7 S2 1.413(2)
O8 S3 1.4503(19)
O9 S3 1.4416(18)
O10 S3 1.434(2)
O11 S5 1.432(3)
O12 S5 1.422(3)
O13 S5 1.448(4)

loop_
_platon_squeeze_void_nr
_platon_squeeze_void_average_x
_platon_squeeze_void_average_y
_platon_squeeze_void_average_z
_platon_squeeze_void_volume
_platon_squeeze_void_count_electrons
_platon_squeeze_void_content
1 -0.033 0.077 -0.031 273 67 ' '
2 0.033 0.577 0.032 271 67 ' '
3 0.443 0.903 0.458 204 63 ' '
4 0.557 0.403 0.542 204 63 ' '
